data_7001064
loop_
_publ_author_name
'Powell-Jia, Darla'
'Ziller, Joseph W.'
'DiPasquale, Antonio G.'
'Rheingold, Arnold L.'
'Borovik, A. S.'

_publ_section_title
;
 A structure and reactivity analysis of monomeric Ni(ii)--hydroxo
 complexes prepared from water
;
_journal_issue 16
_journal_name_full 'Dalton Transactions'
_journal_page_first 2986
_journal_page_last 2992
_journal_paper_doi 10.1039/b820209e
_journal_year 2009
_chemical_formula_sum 'C15 H32 K N5 Ni O3'
_chemical_formula_weight 428.27
_chemical_name_systematic
;
?
;
_space_group_IT_number 2
_symmetry_cell_setting triclinic
_symmetry_space_group_name_Hall '-P 1'
_symmetry_space_group_name_H-M 'P -1'
_atom_sites_solution_hydrogens geom
_atom_sites_solution_primary direct
_atom_sites_solution_secondary difmap
_audit_creation_method SHELXL-97
_cell_angle_alpha 78.983(6)
_cell_angle_beta 83.425(7)
_cell_angle_gamma 71.637(6)
_cell_formula_units_Z 2
_cell_length_a 9.522(3)
_cell_length_b 10.422(4)
_cell_length_c 10.840(4)
_cell_measurement_reflns_used 4123
_cell_measurement_temperature 100(2)
_cell_measurement_theta_max 0.00
_cell_measurement_theta_min 0.00
_cell_volume 1000.4(6)
_computing_cell_refinement 'Bruker SMART'
_computing_data_collection 'Bruker SMART'
_computing_data_reduction 'Bruker SAINT'
_computing_molecular_graphics 'Bruker SHELXTL'
_computing_publication_material 'Bruker SHELXTL'
_computing_structure_refinement 'SHELXL-97 (Sheldrick, 1997)'
_computing_structure_solution 'SHELXS-97 (Sheldrick, 1990)'
_diffrn_ambient_temperature 100(2)
_diffrn_measured_fraction_theta_full 0.970
_diffrn_measured_fraction_theta_max 0.955
_diffrn_measurement_device_type 'CCD area detector'
_diffrn_measurement_method 'phi and omega scans'
_diffrn_radiation_monochromator graphite
_diffrn_radiation_source 'fine-focus sealed tube'
_diffrn_radiation_type MoK\a
_diffrn_radiation_wavelength 0.71073
_diffrn_reflns_av_R_equivalents 0.0307
_diffrn_reflns_av_sigmaI/netI 0.0500
_diffrn_reflns_limit_h_max 12
_diffrn_reflns_limit_h_min -12
_diffrn_reflns_limit_k_max 13
_diffrn_reflns_limit_k_min -11
_diffrn_reflns_limit_l_max 13
_diffrn_reflns_limit_l_min -14
_diffrn_reflns_number 10095
_diffrn_reflns_theta_full 25.00
_diffrn_reflns_theta_max 28.24
_diffrn_reflns_theta_min 1.92
_exptl_absorpt_coefficient_mu 1.201
_exptl_absorpt_correction_T_max 0.9206
_exptl_absorpt_correction_T_min 0.6926
_exptl_absorpt_correction_type multi-scan
_exptl_absorpt_process_details SADABS
_exptl_crystal_colour purple
_exptl_crystal_density_diffrn 1.422
_exptl_crystal_density_method 'not measured'
_exptl_crystal_description plate
_exptl_crystal_F_000 456
_exptl_crystal_size_max 0.33
_exptl_crystal_size_mid 0.21
_exptl_crystal_size_min 0.07
_refine_diff_density_max 1.163
_refine_diff_density_min -0.301
_refine_diff_density_rms 0.100
_refine_ls_extinction_method none
_refine_ls_goodness_of_fit_ref 1.013
_refine_ls_hydrogen_treatment mixed
_refine_ls_matrix_type full
_refine_ls_number_parameters 244
_refine_ls_number_reflns 4284
_refine_ls_number_restraints 0
_refine_ls_restrained_S_all 1.013
_refine_ls_R_factor_all 0.0640
_refine_ls_R_factor_gt 0.0463
_refine_ls_shift/su_max 0.015
_refine_ls_shift/su_mean 0.001
_refine_ls_structure_factor_coef Fsqd
_refine_ls_weighting_details 'calc w=1/[\s^2^(Fo^2^)+(0.0800P)^2^+0.0000P] where P=(Fo^2^+2Fc^2^)/3'
_refine_ls_weighting_scheme calc
_refine_ls_wR_factor_gt 0.1171
_refine_ls_wR_factor_ref 0.1253
_reflns_number_gt 3315
_reflns_number_total 4284
_reflns_threshold_expression >2sigma(I)
_cod_data_source_file b820209e.txt
_cod_data_source_block boro106
_cod_depositor_comments
;
The following automatic conversions were performed:
'_symmetry_cell_setting' value 'Triclinic' changed to 'triclinic'
according to '/home/saulius/struct/CIF-dictionaries/cif_core.dic'
dictionary named 'cif_core.dic' version 2.4.1 from 2010-06-29.

Automatic conversion script
Id: cif_fix_enum 1527 2010-12-29 10:47:43Z saulius 
;
_cod_original_cell_volume 1000.5(6)
_cod_original_sg_symbol_H-M P-1
_cod_database_code 7001064

loop_
_symmetry_equiv_pos_as_xyz
'x, y, z'
'-x, -y, -z'

loop_
_atom_site_label
_atom_site_type_symbol
_atom_site_fract_x
_atom_site_fract_y
_atom_site_fract_z
_atom_site_U_iso_or_equiv
_atom_site_adp_type
_atom_site_occupancy
_atom_site_symmetry_multiplicity
_atom_site_calc_flag
_atom_site_refinement_flags
_atom_site_disorder_assembly
_atom_site_disorder_group
Ni1 Ni 0.24758(4) 0.93567(4) 0.50498(3) 0.02155(14) Uani 1 1 d . . .
K1 K 0.20469(7) 1.54413(7) 0.48983(6) 0.02990(18) Uani 1 1 d . . .
O1 O 0.0882(2) 1.3537(2) 0.4617(2) 0.0320(5) Uani 1 1 d . . .
O2 O 0.5737(2) 0.6224(2) 0.38533(19) 0.0319(5) Uani 1 1 d . . .
O3 O 0.1404(2) 0.9409(2) 0.36960(19) 0.0259(5) Uani 1 1 d . . .
N1 N 0.3385(3) 0.9223(2) 0.6602(2) 0.0233(5) Uani 1 1 d . . .
N2 N 0.1461(3) 1.1213(3) 0.5272(2) 0.0250(5) Uani 1 1 d . . .
N3 N 0.3776(3) 0.7533(3) 0.4974(2) 0.0245(5) Uani 1 1 d . . .
N5 N 0.0903(3) 1.2144(3) 0.3223(3) 0.0386(7) Uani 1 1 d . . .
N6 N 0.3481(3) 0.7247(3) 0.2971(2) 0.0272(6) Uani 1 1 d . . .
C1 C 0.2170(3) 1.0072(3) 0.7355(3) 0.0326(7) Uani 1 1 d . . .
H1A H 0.2546 1.0167 0.8137 0.039 Uiso 1 1 calc R . .
H1B H 0.1368 0.9639 0.7588 0.039 Uiso 1 1 calc R . .
C2 C 0.1585(3) 1.1484(3) 0.6535(3) 0.0289(7) Uani 1 1 d . . .
H2A H 0.0605 1.1998 0.6882 0.035 Uiso 1 1 calc R . .
H2B H 0.2279 1.2027 0.6499 0.035 Uiso 1 1 calc R . .
C3 C 0.1088(3) 1.2351(3) 0.4391(3) 0.0266(7) Uani 1 1 d . . .
C4 C 0.0771(3) 1.3132(3) 0.2051(3) 0.0319(7) Uani 1 1 d . . .
C5 C 0.3808(4) 0.7736(3) 0.7122(3) 0.0310(7) Uani 1 1 d . . .
H5A H 0.2912 0.7446 0.7403 0.037 Uiso 1 1 calc R . .
H5B H 0.4425 0.7535 0.7852 0.037 Uiso 1 1 calc R . .
C6 C 0.4674(3) 0.6989(3) 0.6075(3) 0.0297(7) Uani 1 1 d . . .
H6A H 0.5650 0.7157 0.5891 0.036 Uiso 1 1 calc R . .
H6B H 0.4838 0.5990 0.6315 0.036 Uiso 1 1 calc R . .
C7 C 0.4427(3) 0.6982(3) 0.3926(3) 0.0254(6) Uani 1 1 d . . .
C8 C 0.3962(3) 0.7279(3) 0.1620(3) 0.0295(7) Uani 1 1 d . . .
C9 C 0.0646(5) 1.2375(4) 0.1015(3) 0.0481(10) Uani 1 1 d . . .
H9A H -0.0257 1.2094 0.1182 0.072 Uiso 1 1 calc R . .
H9B H 0.1512 1.1562 0.0997 0.072 Uiso 1 1 calc R . .
H9C H 0.0603 1.2982 0.0200 0.072 Uiso 1 1 calc R . .
C10 C -0.0606(4) 1.4372(4) 0.2119(3) 0.0451(9) Uani 1 1 d . . .
H10A H -0.1489 1.4061 0.2313 0.068 Uiso 1 1 calc R . .
H10B H -0.0695 1.4988 0.1308 0.068 Uiso 1 1 calc R . .
H10C H -0.0517 1.4859 0.2781 0.068 Uiso 1 1 calc R . .
C11 C 0.2142(4) 1.3624(4) 0.1748(3) 0.0445(9) Uani 1 1 d . . .
H11A H 0.2221 1.4125 0.2403 0.067 Uiso 1 1 calc R . .
H11B H 0.2056 1.4230 0.0931 0.067 Uiso 1 1 calc R . .
H11C H 0.3029 1.2832 0.1715 0.067 Uiso 1 1 calc R . .
C12 C 0.4795(5) 0.8340(4) 0.1175(3) 0.0463(9) Uani 1 1 d . . .
H12A H 0.5731 0.8046 0.1592 0.069 Uiso 1 1 calc R . .
H12B H 0.4186 0.9229 0.1388 0.069 Uiso 1 1 calc R . .
H12C H 0.4999 0.8424 0.0261 0.069 Uiso 1 1 calc R . .
C13 C 0.4923(4) 0.5888(3) 0.1336(3) 0.0348(8) Uani 1 1 d . . .
H13A H 0.5856 0.5623 0.1753 0.052 Uiso 1 1 calc R . .
H13B H 0.5133 0.5937 0.0424 0.052 Uiso 1 1 calc R . .
H13C H 0.4400 0.5206 0.1646 0.052 Uiso 1 1 calc R . .
C14 C 0.2540(4) 0.7711(4) 0.0921(3) 0.0434(9) Uani 1 1 d . . .
H14A H 0.2018 0.7021 0.1182 0.065 Uiso 1 1 calc R . .
H14B H 0.2787 0.7793 0.0012 0.065 Uiso 1 1 calc R . .
H14C H 0.1902 0.8597 0.1119 0.065 Uiso 1 1 calc R . .
C15 C 0.4702(3) 0.9706(4) 0.6526(3) 0.0357(8) Uani 1 1 d . . .
H15A H 0.5012 0.9623 0.7377 0.054 Uiso 1 1 calc R . .
H15B H 0.4455 1.0667 0.6118 0.054 Uiso 1 1 calc R . .
H15C H 0.5512 0.9147 0.6033 0.054 Uiso 1 1 calc R . .
H5N H 0.109(4) 1.134(4) 0.316(3) 0.031(10) Uiso 1 1 d . . .
H30 H 0.061(4) 0.932(3) 0.398(3) 0.027(9) Uiso 1 1 d . . .
H6N H 0.272(5) 0.778(5) 0.301(4) 0.073(15) Uiso 1 1 d . . .

loop_
_atom_site_aniso_label
_atom_site_aniso_U_11
_atom_site_aniso_U_22
_atom_site_aniso_U_33
_atom_site_aniso_U_23
_atom_site_aniso_U_13
_atom_site_aniso_U_12
Ni1 0.0217(2) 0.0219(2) 0.0217(2) -0.00447(15) -0.00485(14) -0.00567(14)
K1 0.0232(3) 0.0276(4) 0.0383(4) -0.0050(3) -0.0060(3) -0.0055(3)
O1 0.0256(10) 0.0209(12) 0.0476(13) -0.0076(10) -0.0088(9) -0.0008(8)
O2 0.0286(11) 0.0321(13) 0.0342(11) -0.0126(10) -0.0053(9) -0.0025(9)
O3 0.0224(10) 0.0298(12) 0.0264(10) -0.0061(9) -0.0041(9) -0.0071(9)
N1 0.0248(12) 0.0235(13) 0.0231(11) -0.0049(10) -0.0044(10) -0.0079(10)
N2 0.0230(12) 0.0238(14) 0.0287(12) -0.0090(10) -0.0051(10) -0.0037(10)
N3 0.0246(12) 0.0255(14) 0.0208(11) -0.0026(10) -0.0057(10) -0.0033(10)
N5 0.0545(18) 0.0226(16) 0.0375(15) 0.0003(13) -0.0162(13) -0.0081(13)
N6 0.0275(13) 0.0290(15) 0.0236(12) -0.0079(11) -0.0056(11) -0.0030(11)
C1 0.0330(16) 0.0350(19) 0.0298(15) -0.0083(14) -0.0029(13) -0.0081(14)
C2 0.0259(14) 0.0287(17) 0.0318(15) -0.0105(13) -0.0022(12) -0.0045(12)
C3 0.0203(13) 0.0249(17) 0.0353(16) -0.0072(13) -0.0056(12) -0.0049(12)
C4 0.0307(15) 0.0280(18) 0.0364(17) 0.0044(14) -0.0104(13) -0.0105(13)
C5 0.0388(17) 0.0272(17) 0.0255(14) -0.0023(13) -0.0090(13) -0.0065(13)
C6 0.0337(16) 0.0276(17) 0.0262(14) -0.0055(13) -0.0111(13) -0.0031(13)
C7 0.0249(14) 0.0242(16) 0.0279(14) -0.0054(12) -0.0033(12) -0.0074(12)
C8 0.0386(17) 0.0307(18) 0.0211(13) -0.0066(12) -0.0031(12) -0.0110(14)
C9 0.062(2) 0.048(2) 0.0357(18) 0.0083(16) -0.0206(17) -0.0209(19)
C10 0.0335(17) 0.043(2) 0.048(2) 0.0111(17) -0.0099(15) -0.0049(15)
C11 0.0304(17) 0.064(3) 0.0441(19) -0.0076(18) -0.0046(15) -0.0202(17)
C12 0.070(3) 0.046(2) 0.0318(17) -0.0108(16) 0.0025(17) -0.030(2)
C13 0.0414(18) 0.0350(19) 0.0287(15) -0.0092(14) -0.0003(14) -0.0109(14)
C14 0.051(2) 0.046(2) 0.0305(16) -0.0112(16) -0.0135(15) -0.0039(17)
C15 0.0311(16) 0.039(2) 0.0381(17) -0.0069(15) -0.0062(14) -0.0110(14)

loop_
_atom_type_symbol
_atom_type_description
_atom_type_scat_dispersion_real
_atom_type_scat_dispersion_imag
_atom_type_scat_source
C C 0.0033 0.0016 'International Tables Vol C Tables 4.2.6.8 and 6.1.1.4'
H H 0.0000 0.0000 'International Tables Vol C Tables 4.2.6.8 and 6.1.1.4'
N N 0.0061 0.0033 'International Tables Vol C Tables 4.2.6.8 and 6.1.1.4'
O O 0.0106 0.0060 'International Tables Vol C Tables 4.2.6.8 and 6.1.1.4'
Ni Ni 0.3393 1.1124 'International Tables Vol C Tables 4.2.6.8 and 6.1.1.4'
K K 0.2009 0.2494 'International Tables Vol C Tables 4.2.6.8 and 6.1.1.4'

loop_
_geom_angle_atom_site_label_1
_geom_angle_atom_site_label_2
_geom_angle_atom_site_label_3
_geom_angle
_geom_angle_site_symmetry_1
_geom_angle_site_symmetry_3
_geom_angle_publ_flag
O3 Ni1 N2 94.91(10) . . ?
O3 Ni1 N3 94.49(10) . . ?
N2 Ni1 N3 169.74(11) . . ?
O3 Ni1 N1 172.31(10) . . ?
N2 Ni1 N1 85.02(10) . . ?
N3 Ni1 N1 86.21(10) . . ?
O2 K1 O1 95.69(7) 2_676 . ?
O2 K1 O1 135.79(7) 2_676 2_586 ?
O1 K1 O1 73.90(8) . 2_586 ?
O2 K1 N6 103.35(8) 2_676 1_565 ?
O1 K1 N6 130.66(7) . 1_565 ?
O1 K1 N6 116.09(7) 2_586 1_565 ?
O2 K1 N3 81.79(7) 2_676 1_565 ?
O1 K1 N3 172.26(6) . 1_565 ?
O1 K1 N3 112.97(7) 2_586 1_565 ?
N6 K1 N3 43.86(7) 1_565 1_565 ?
O2 K1 C7 81.14(8) 2_676 1_565 ?
O1 K1 C7 147.36(8) . 1_565 ?
O1 K1 C7 129.69(8) 2_586 1_565 ?
N6 K1 C7 25.72(7) 1_565 1_565 ?
N3 K1 C7 25.11(7) 1_565 1_565 ?
O2 K1 C3 135.38(7) 2_676 2_586 ?
O1 K1 C3 95.67(8) . 2_586 ?
O1 K1 C3 21.78(7) 2_586 2_586 ?
N6 K1 C3 101.30(8) 1_565 2_586 ?
N3 K1 C3 91.20(8) 1_565 2_586 ?
C7 K1 C3 109.42(8) 1_565 2_586 ?
O2 K1 C10 79.71(7) 2_676 2_586 ?
O1 K1 C10 94.26(9) . 2_586 ?
O1 K1 C10 59.05(8) 2_586 2_586 ?
N6 K1 C10 133.51(9) 1_565 2_586 ?
N3 K1 C10 92.50(8) 1_565 2_586 ?
C7 K1 C10 116.78(9) 1_565 2_586 ?
C3 K1 C10 56.50(8) 2_586 2_586 ?
O2 K1 K1 120.92(6) 2_676 2_586 ?
O1 K1 K1 37.32(4) . 2_586 ?
O1 K1 K1 36.58(5) 2_586 2_586 ?
N6 K1 K1 132.97(6) 1_565 2_586 ?
N3 K1 K1 149.42(5) 1_565 2_586 ?
C7 K1 K1 157.71(6) 1_565 2_586 ?
C3 K1 K1 58.36(6) 2_586 2_586 ?
C10 K1 K1 73.83(7) 2_586 2_586 ?
C3 O1 K1 147.98(18) . . ?
C3 O1 K1 105.88(17) . 2_586 ?
K1 O1 K1 106.10(7) . 2_586 ?
C7 O2 K1 145.69(19) . 2_676 ?
Ni1 O3 H30 107(2) . . ?
C15 N1 C1 109.0(2) . . ?
C15 N1 C5 108.9(2) . . ?
C1 N1 C5 113.6(2) . . ?
C15 N1 Ni1 118.20(19) . . ?
C1 N1 Ni1 103.31(18) . . ?
C5 N1 Ni1 103.91(18) . . ?
C3 N2 C2 114.1(2) . . ?
C3 N2 Ni1 128.9(2) . . ?
C2 N2 Ni1 113.30(18) . . ?
C7 N3 C6 113.5(2) . . ?
C7 N3 Ni1 127.78(19) . . ?
C6 N3 Ni1 111.70(18) . . ?
C7 N3 K1 78.05(17) . 1_545 ?
C6 N3 K1 106.23(18) . 1_545 ?
Ni1 N3 K1 112.56(10) . 1_545 ?
C3 N5 C4 127.2(3) . . ?
C3 N5 H5N 114(2) . . ?
C4 N5 H5N 117(2) . . ?
C7 N6 C8 124.4(3) . . ?
C7 N6 K1 81.66(16) . 1_545 ?
C8 N6 K1 134.6(2) . 1_545 ?
C7 N6 H6N 119(4) . . ?
C8 N6 H6N 108(3) . . ?
K1 N6 H6N 84(4) 1_545 . ?
N1 C1 C2 107.2(2) . . ?
N1 C1 H1A 110.3 . . ?
C2 C1 H1A 110.3 . . ?
N1 C1 H1B 110.3 . . ?
C2 C1 H1B 110.3 . . ?
H1A C1 H1B 108.5 . . ?
N2 C2 C1 106.0(2) . . ?
N2 C2 H2A 110.5 . . ?
C1 C2 H2A 110.5 . . ?
N2 C2 H2B 110.5 . . ?
C1 C2 H2B 110.5 . . ?
H2A C2 H2B 108.7 . . ?
O1 C3 N2 123.3(3) . . ?
O1 C3 N5 121.0(3) . . ?
N2 C3 N5 115.7(3) . . ?
O1 C3 K1 52.34(14) . 2_586 ?
N2 C3 K1 113.17(18) . 2_586 ?
N5 C3 K1 103.56(19) . 2_586 ?
N5 C4 C9 106.2(3) . . ?
N5 C4 C11 111.3(3) . . ?
C9 C4 C11 109.0(3) . . ?
N5 C4 C10 111.3(3) . . ?
C9 C4 C10 109.8(3) . . ?
C11 C4 C10 109.2(3) . . ?
N1 C5 C6 106.8(2) . . ?
N1 C5 H5A 110.4 . . ?
C6 C5 H5A 110.4 . . ?
N1 C5 H5B 110.4 . . ?
C6 C5 H5B 110.4 . . ?
H5A C5 H5B 108.6 . . ?
N3 C6 C5 106.2(2) . . ?
N3 C6 H6A 110.5 . . ?
C5 C6 H6A 110.5 . . ?
N3 C6 H6B 110.5 . . ?
C5 C6 H6B 110.5 . . ?
H6A C6 H6B 108.7 . . ?
O2 C7 N3 123.7(3) . . ?
O2 C7 N6 121.9(3) . . ?
N3 C7 N6 114.2(2) . . ?
O2 C7 K1 115.1(2) . 1_545 ?
N3 C7 K1 76.83(16) . 1_545 ?
N6 C7 K1 72.62(16) . 1_545 ?
N6 C8 C13 112.4(2) . . ?
N6 C8 C14 105.7(3) . . ?
C13 C8 C14 109.1(3) . . ?
N6 C8 C12 110.8(3) . . ?
C13 C8 C12 109.7(3) . . ?
C14 C8 C12 109.1(3) . . ?
C4 C9 H9A 109.5 . . ?
C4 C9 H9B 109.5 . . ?
H9A C9 H9B 109.5 . . ?
C4 C9 H9C 109.5 . . ?
H9A C9 H9C 109.5 . . ?
H9B C9 H9C 109.5 . . ?
C4 C10 K1 112.2(2) . 2_586 ?
C4 C10 H10A 109.5 . . ?
K1 C10 H10A 66.5 2_586 . ?
C4 C10 H10B 109.5 . . ?
K1 C10 H10B 136.8 2_586 . ?
H10A C10 H10B 109.5 . . ?
C4 C10 H10C 109.5 . . ?
H10A C10 H10C 109.5 . . ?
H10B C10 H10C 109.5 . . ?
C4 C11 H11A 109.5 . . ?
C4 C11 H11B 109.5 . . ?
H11A C11 H11B 109.5 . . ?
C4 C11 H11C 109.5 . . ?
H11A C11 H11C 109.5 . . ?
H11B C11 H11C 109.5 . . ?
C8 C12 H12A 109.5 . . ?
C8 C12 H12B 109.5 . . ?
H12A C12 H12B 109.5 . . ?
C8 C12 H12C 109.5 . . ?
H12A C12 H12C 109.5 . . ?
H12B C12 H12C 109.5 . . ?
C8 C13 H13A 109.5 . . ?
C8 C13 H13B 109.5 . . ?
H13A C13 H13B 109.5 . . ?
C8 C13 H13C 109.5 . . ?
H13A C13 H13C 109.5 . . ?
H13B C13 H13C 109.5 . . ?
C8 C14 H14A 109.5 . . ?
C8 C14 H14B 109.5 . . ?
H14A C14 H14B 109.5 . . ?
C8 C14 H14C 109.5 . . ?
H14A C14 H14C 109.5 . . ?
H14B C14 H14C 109.5 . . ?
N1 C15 H15A 109.5 . . ?
N1 C15 H15B 109.5 . . ?
H15A C15 H15B 109.5 . . ?
N1 C15 H15C 109.5 . . ?
H15A C15 H15C 109.5 . . ?
H15B C15 H15C 109.5 . . ?

loop_
_geom_bond_atom_site_label_1
_geom_bond_atom_site_label_2
_geom_bond_distance
_geom_bond_site_symmetry_2
_geom_bond_publ_flag
Ni1 O3 1.864(2) . ?
Ni1 N2 1.919(2) . ?
Ni1 N3 1.925(2) . ?
Ni1 N1 1.941(2) . ?
K1 O2 2.597(2) 2_676 ?
K1 O1 2.637(2) . ?
K1 O1 2.683(2) 2_586 ?
K1 N6 3.039(3) 1_565 ?
K1 N3 3.136(3) 1_565 ?
K1 C7 3.151(3) 1_565 ?
K1 C3 3.259(3) 2_586 ?
K1 C10 3.381(4) 2_586 ?
K1 K1 4.2515(19) 2_586 ?
O1 C3 1.257(4) . ?
O1 K1 2.683(2) 2_586 ?
O2 C7 1.251(3) . ?
O2 K1 2.597(2) 2_676 ?
O3 H30 0.81(3) . ?
N1 C15 1.480(4) . ?
N1 C1 1.484(4) . ?
N1 C5 1.486(4) . ?
N2 C3 1.350(4) . ?
N2 C2 1.475(4) . ?
N3 C7 1.367(4) . ?
N3 C6 1.465(4) . ?
N3 K1 3.136(3) 1_545 ?
N5 C3 1.363(4) . ?
N5 C4 1.465(4) . ?
N5 H5N 0.82(4) . ?
N6 C7 1.382(4) . ?
N6 C8 1.481(4) . ?
N6 K1 3.039(3) 1_545 ?
N6 H6N 0.76(5) . ?
C1 C2 1.537(4) . ?
C1 H1A 0.9900 . ?
C1 H1B 0.9900 . ?
C2 H2A 0.9900 . ?
C2 H2B 0.9900 . ?
C3 K1 3.259(3) 2_586 ?
C4 C9 1.526(5) . ?
C4 C11 1.528(5) . ?
C4 C10 1.530(4) . ?
C5 C6 1.515(4) . ?
C5 H5A 0.9900 . ?
C5 H5B 0.9900 . ?
C6 H6A 0.9900 . ?
C6 H6B 0.9900 . ?
C7 K1 3.151(3) 1_545 ?
C8 C13 1.518(4) . ?
C8 C14 1.527(5) . ?
C8 C12 1.531(5) . ?
C9 H9A 0.9800 . ?
C9 H9B 0.9800 . ?
C9 H9C 0.9800 . ?
C10 K1 3.381(4) 2_586 ?
C10 H10A 0.9800 . ?
C10 H10B 0.9800 . ?
C10 H10C 0.9800 . ?
C11 H11A 0.9800 . ?
C11 H11B 0.9800 . ?
C11 H11C 0.9800 . ?
C12 H12A 0.9800 . ?
C12 H12B 0.9800 . ?
C12 H12C 0.9800 . ?
C13 H13A 0.9800 . ?
C13 H13B 0.9800 . ?
C13 H13C 0.9800 . ?
C14 H14A 0.9800 . ?
C14 H14B 0.9800 . ?
C14 H14C 0.9800 . ?
C15 H15A 0.9800 . ?
C15 H15B 0.9800 . ?
C15 H15C 0.9800 . ?
